data_4131197
loop_
_publ_author_name
'Bertermann, R\"udiger'
'B\"ohnke, Julian'
'Braunschweig, Holger'
'Dewhurst, Rian D.'
'Kupfer, Thomas'
'Muessig, Jonas H.'
'Pentecost, Leanne'
'Radacki, Krzysztof'
'Sen, Sakya S.'
'Vargas, Alfredo'

_publ_section_title
;
 Dynamic, Reversible Oxidative Addition of Highly Polar Bonds to a
 Transition Metal.
;
_journal_issue 49
_journal_name_full 'Journal of the American Chemical Society'
_journal_page_first 16140
_journal_page_last 16147
_journal_paper_doi 10.1021/jacs.6b10609
_journal_volume 138
_journal_year 2016
_chemical_formula_moiety 'C53 H66 Br3 F4 In N3 P Pt'
_chemical_formula_sum 'C53 H66 Br3 F4 In N3 P Pt'
_chemical_formula_weight 1401.69
_space_group_crystal_system monoclinic
_space_group_IT_number 14
_space_group_name_Hall '-P 2yn'
_space_group_name_H-M_alt 'P 1 21/n 1'
_atom_sites_solution_hydrogens geom
_atom_sites_solution_primary iterative
_atom_sites_solution_secondary difmap
_audit_creation_method SHELXL-2014/7
_cell_angle_alpha 90
_cell_angle_beta 91.732(2)
_cell_angle_gamma 90
_cell_formula_units_Z 4
_cell_length_a 13.0165(8)
_cell_length_b 22.8785(15)
_cell_length_c 18.2202(13)
_cell_measurement_reflns_used 9991
_cell_measurement_temperature 100(2)
_cell_measurement_theta_max 26.35
_cell_measurement_theta_min 2.41
_cell_volume 5423.5(6)
_computing_cell_refinement 'Saint+ ver. V8.34A (Bruker AXS)'
_computing_data_collection 'APEX2 ver. 2014.9 (Bruker AXS)'
_computing_data_reduction 'Saint+ ver. V8.34A (Bruker AXS)'
_computing_molecular_graphics 'ShelXLe (Huebschle et all, 2011)'
_computing_publication_material 'SHELXL-2014/7 (Sheldrick, 2014)'
_computing_structure_refinement 'SHELXL-2014/7 (Sheldrick, 2014)'
_computing_structure_solution 'SHELXT (Sheldrick, 2014)'
_diffrn_ambient_temperature 100(2)
_diffrn_detector 'CMOS area detector (Photon 100)'
_diffrn_detector_area_resol_mean 10.24
_diffrn_measured_fraction_theta_full 0.998
_diffrn_measured_fraction_theta_max 0.996
_diffrn_measurement_device_type 'Bruker D8 Quest'
_diffrn_measurement_method '\f and \w scans'
_diffrn_radiation_monochromator 'multi-layer mirror'
_diffrn_radiation_type MoK\a
_diffrn_radiation_wavelength 0.71073
_diffrn_reflns_av_R_equivalents 0.0314
_diffrn_reflns_av_unetI/netI 0.0379
_diffrn_reflns_Laue_measured_fraction_full 0.998
_diffrn_reflns_Laue_measured_fraction_max 0.996
_diffrn_reflns_limit_h_max 16
_diffrn_reflns_limit_h_min -14
_diffrn_reflns_limit_k_max 28
_diffrn_reflns_limit_k_min -28
_diffrn_reflns_limit_l_max 22
_diffrn_reflns_limit_l_min -13
_diffrn_reflns_number 33804
_diffrn_reflns_point_group_measured_fraction_full 0.998
_diffrn_reflns_point_group_measured_fraction_max 0.996
_diffrn_reflns_theta_full 26.000
_diffrn_reflns_theta_max 26.386
_diffrn_reflns_theta_min 1.801
_diffrn_source 'microfocus sealed tube (Incoatec ImS)'
_exptl_absorpt_coefficient_mu 5.292
_exptl_absorpt_correction_T_max 0.7454
_exptl_absorpt_correction_T_min 0.5195
_exptl_absorpt_correction_type multi-scan
_exptl_absorpt_process_details 'SadAbs 2014/5 (Bruker AXS)'
_exptl_crystal_colour colourless
_exptl_crystal_density_diffrn 1.717
_exptl_crystal_description block
_exptl_crystal_F_000 2752
_exptl_crystal_size_max 0.42
_exptl_crystal_size_mid 0.33
_exptl_crystal_size_min 0.26
_refine_diff_density_max 1.281
_refine_diff_density_min -1.000
_refine_diff_density_rms 0.108
_refine_ls_extinction_method none
_refine_ls_goodness_of_fit_ref 1.064
_refine_ls_hydrogen_treatment constr
_refine_ls_matrix_type full
_refine_ls_number_parameters 602
_refine_ls_number_reflns 11090
_refine_ls_number_restraints 39
_refine_ls_restrained_S_all 1.077
_refine_ls_R_factor_all 0.0353
_refine_ls_R_factor_gt 0.0261
_refine_ls_shift/su_max 0.003
_refine_ls_shift/su_mean 0.000
_refine_ls_structure_factor_coef Fsqd
_refine_ls_weighting_details 'w=1/[\s^2^(Fo^2^)+(0.0277P)^2^+0.9301P] where P=(Fo^2^+2Fc^2^)/3'
_refine_ls_weighting_scheme calc
_refine_ls_wR_factor_gt 0.0576
_refine_ls_wR_factor_ref 0.0602
_reflns_Friedel_coverage 0.000
_reflns_number_gt 9447
_reflns_number_total 11090
_reflns_threshold_expression 'I > 2\s(I)'
_cod_data_source_file ja6b10609_si_002.cif
_cod_data_source_block 14
_cod_original_sg_symbol_H-M 'P 21/n'
_cod_database_code 4131197
_shelx_shelxl_version_number 2014/7
_shelx_space_group_comment
;
The symmetry employed for this shelxl refinement is uniquely defined
by the following loop, which should always be used as a source of
symmetry information in preference to the above space-group names.
They are only intended as comments.
;
_shelx_estimated_absorpt_t_min 0.215
_shelx_estimated_absorpt_t_max 0.340

loop_
_space_group_symop_operation_xyz
'x, y, z'
'-x+1/2, y+1/2, -z+1/2'
'-x, -y, -z'
'x-1/2, -y-1/2, z-1/2'

loop_
_atom_site_label
_atom_site_type_symbol
_atom_site_fract_x
_atom_site_fract_y
_atom_site_fract_z
_atom_site_U_iso_or_equiv
_atom_site_adp_type
_atom_site_occupancy
_atom_site_site_symmetry_order
_atom_site_calc_flag
_atom_site_refinement_flags_posn
_atom_site_refinement_flags_adp
Pt1 Pt 0.45832(2) 0.75627(2) 0.66568(2) 0.00949(4) Uani 1 1 d . .
In1 In 0.33812(2) 0.77936(2) 0.55074(2) 0.01336(6) Uani 1 1 d . .
Br2 Br 0.39560(3) 0.73547(2) 0.42847(2) 0.02287(9) Uani 1 1 d . .
Br3 Br 0.14452(3) 0.74912(2) 0.55543(2) 0.02730(9) Uani 1 1 d . .
Br1 Br 0.29137(2) 0.88378(2) 0.49929(2) 0.01828(8) Uani 1 1 d . .
P1 P 0.55689(6) 0.84036(4) 0.65674(4) 0.01014(17) Uani 1 1 d . .
C1 C 0.5659(2) 0.87142(14) 0.56435(17) 0.0110(7) Uani 1 1 d . .
H1 H 0.4932 0.8765 0.5462 0.013 Uiso 1 1 calc R U
C2 C 0.6142(2) 0.82851(15) 0.51028(17) 0.0164(7) Uani 1 1 d . .
H2A H 0.6885 0.8244 0.5223 0.020 Uiso 1 1 calc R U
H2B H 0.5819 0.7896 0.5152 0.020 Uiso 1 1 calc R U
C3 C 0.5995(3) 0.84985(15) 0.43169(18) 0.0194(8) Uani 1 1 d . .
H3A H 0.5252 0.8507 0.4182 0.023 Uiso 1 1 calc R U
H3B H 0.6335 0.8225 0.3980 0.023 Uiso 1 1 calc R U
C4 C 0.6449(3) 0.91107(16) 0.42330(19) 0.0219(8) Uani 1 1 d . .
H4A H 0.7204 0.9091 0.4314 0.026 Uiso 1 1 calc R U
H4B H 0.6310 0.9250 0.3725 0.026 Uiso 1 1 calc R U
C6 C 0.6155(3) 0.93165(14) 0.55659(18) 0.0163(7) Uani 1 1 d . .
H6A H 0.6899 0.9290 0.5692 0.020 Uiso 1 1 calc R U
H6B H 0.5841 0.9594 0.5911 0.020 Uiso 1 1 calc R U
C5 C 0.6003(3) 0.95451(15) 0.47717(19) 0.0223(8) Uani 1 1 d . .
C11 C 0.6884(2) 0.82977(15) 0.69691(19) 0.0195(8) Uani 1 1 d . .
H11 H 0.6763 0.8146 0.7474 0.023 Uiso 1 1 calc R U
C12 C 0.7482(3) 0.78077(19) 0.6609(2) 0.0324(10) Uani 1 1 d . .
H12A H 0.7690 0.7932 0.6115 0.039 Uiso 1 1 calc R U
H12B H 0.7041 0.7457 0.6554 0.039 Uiso 1 1 calc R U
C13 C 0.8447(3) 0.7658(2) 0.7087(3) 0.0460(10) Uani 1 1 d . U
H13A H 0.8230 0.7477 0.7551 0.055 Uiso 1 1 calc R U
H13B H 0.8865 0.7368 0.6825 0.055 Uiso 1 1 calc R U
C14 C 0.9091(3) 0.8177(2) 0.7263(3) 0.0473(9) Uani 1 1 d . U
H14A H 0.9415 0.8313 0.6809 0.057 Uiso 1 1 calc R U
H14B H 0.9648 0.8061 0.7615 0.057 Uiso 1 1 calc R U
C15 C 0.8501(3) 0.8671(2) 0.7582(2) 0.0423(10) Uani 1 1 d . U
H15A H 0.8958 0.9016 0.7636 0.051 Uiso 1 1 calc R U
H15B H 0.8279 0.8559 0.8078 0.051 Uiso 1 1 calc R U
C16 C 0.7547(3) 0.8839(2) 0.7103(3) 0.0466(13) Uani 1 1 d . .
H16A H 0.7145 0.9142 0.7355 0.056 Uiso 1 1 calc R U
H16B H 0.7765 0.9001 0.6629 0.056 Uiso 1 1 calc R U
C21 C 0.5053(2) 0.89799(14) 0.71677(17) 0.0131(7) Uani 1 1 d . .
H21 H 0.5564 0.9306 0.7187 0.016 Uiso 1 1 calc R U
C22 C 0.4029(2) 0.92332(15) 0.68784(19) 0.0177(8) Uani 1 1 d . .
H22A H 0.4113 0.9393 0.6379 0.021 Uiso 1 1 calc R U
H22B H 0.3505 0.8920 0.6848 0.021 Uiso 1 1 calc R U
C23 C 0.3670(3) 0.97158(15) 0.7388(2) 0.0232(8) Uani 1 1 d . .
H23A H 0.2996 0.9865 0.7206 0.028 Uiso 1 1 calc R U
H23B H 0.4167 1.0043 0.7383 0.028 Uiso 1 1 calc R U
C24 C 0.3572(3) 0.94954(16) 0.8177(2) 0.0303(9) Uani 1 1 d . .
H24A H 0.3385 0.9826 0.8497 0.036 Uiso 1 1 calc R U
H24B H 0.3014 0.9202 0.8191 0.036 Uiso 1 1 calc R U
C25 C 0.4569(3) 0.92224(16) 0.8467(2) 0.0261(9) Uani 1 1 d . .
H25A H 0.4458 0.9051 0.8957 0.031 Uiso 1 1 calc R U
H25B H 0.5100 0.9530 0.8524 0.031 Uiso 1 1 calc R U
C26 C 0.4951(3) 0.87479(15) 0.79534(18) 0.0188(8) Uani 1 1 d . .
H26A H 0.4465 0.8415 0.7949 0.023 Uiso 1 1 calc R U
H26B H 0.5628 0.8604 0.8138 0.023 Uiso 1 1 calc R U
C31 C 0.3659(2) 0.68481(14) 0.67919(17) 0.0130(7) Uani 1 1 d . .
N32 N 0.3039(2) 0.67866(12) 0.73792(15) 0.0172(6) Uani 1 1 d . .
C33 C 0.2541(3) 0.62501(16) 0.7348(2) 0.0257(9) Uani 1 1 d . .
H33 H 0.2066 0.6107 0.7690 0.031 Uiso 1 1 calc R U
C34 C 0.2850(3) 0.59748(16) 0.6754(2) 0.0249(9) Uani 1 1 d . .
H34 H 0.2641 0.5597 0.6594 0.030 Uiso 1 1 calc R U
N35 N 0.3536(2) 0.63405(12) 0.64072(15) 0.0169(6) Uani 1 1 d . .
C41 C 0.3080(2) 0.71352(15) 0.80442(18) 0.0165(7) Uani 1 1 d . .
C42 C 0.2548(3) 0.76612(15) 0.8085(2) 0.0213(8) Uani 1 1 d . .
C43 C 0.2601(3) 0.79635(17) 0.8746(2) 0.0263(9) Uani 1 1 d . .
H43 H 0.2229 0.8318 0.8788 0.032 Uiso 1 1 calc R U
C44 C 0.3183(3) 0.77643(17) 0.9351(2) 0.0298(9) Uani 1 1 d . .
C45 C 0.3698(3) 0.72336(18) 0.9285(2) 0.0290(9) Uani 1 1 d . .
H45 H 0.4096 0.7091 0.9692 0.035 Uiso 1 1 calc R U
C46 C 0.3648(3) 0.69070(16) 0.86435(19) 0.0215(8) Uani 1 1 d . .
C47 C 0.1930(3) 0.78983(16) 0.7448(2) 0.0270(9) Uani 1 1 d . .
H47A H 0.2392 0.8017 0.7060 0.041 Uiso 1 1 calc R U
H47B H 0.1534 0.8237 0.7606 0.041 Uiso 1 1 calc R U
H47C H 0.1459 0.7596 0.7258 0.041 Uiso 1 1 calc R U
C48 C 0.3242(4) 0.8112(2) 1.0051(2) 0.0490(13) Uani 1 1 d . .
H48A H 0.3824 0.7974 1.0358 0.073 Uiso 1 1 calc R U
H48B H 0.2604 0.8061 1.0316 0.073 Uiso 1 1 calc R U
H48C H 0.3337 0.8526 0.9936 0.073 Uiso 1 1 calc R U
C49 C 0.4183(3) 0.63264(16) 0.8604(2) 0.0278(9) Uani 1 1 d . .
H49A H 0.4693 0.6295 0.9009 0.042 Uiso 1 1 calc R U
H49B H 0.4528 0.6294 0.8135 0.042 Uiso 1 1 calc R U
H49C H 0.3677 0.6011 0.8642 0.042 Uiso 1 1 calc R U
C51 C 0.4074(3) 0.61478(14) 0.57657(19) 0.0187(8) Uani 1 1 d . .
C52 C 0.3483(3) 0.59857(14) 0.51351(19) 0.0200(8) Uani 1 1 d . .
C53 C 0.4013(3) 0.57651(15) 0.4544(2) 0.0281(9) Uani 1 1 d . .
H53 H 0.3630 0.5647 0.4117 0.034 Uiso 1 1 calc R U
C54 C 0.5071(3) 0.57101(15) 0.4551(2) 0.0289(9) Uani 1 1 d . .
C55 C 0.5611(3) 0.58543(15) 0.5193(2) 0.0260(9) Uani 1 1 d . .
H55 H 0.6336 0.5807 0.5211 0.031 Uiso 1 1 calc R U
C56 C 0.5134(3) 0.60644(15) 0.5810(2) 0.0210(8) Uani 1 1 d . .
C57 C 0.2335(3) 0.60273(18) 0.5072(2) 0.0354(10) Uani 1 1 d . .
H57A H 0.2131 0.6164 0.4579 0.053 Uiso 1 1 calc R U
H57B H 0.2090 0.6304 0.5438 0.053 Uiso 1 1 calc R U
H57C H 0.2034 0.5642 0.5157 0.053 Uiso 1 1 calc R U
C58 C 0.5620(3) 0.54868(19) 0.3888(2) 0.0417(11) Uani 1 1 d . .
H58A H 0.5221 0.5168 0.3660 0.063 Uiso 1 1 calc R U
H58B H 0.6302 0.5343 0.4041 0.063 Uiso 1 1 calc R U
H58C H 0.5692 0.5805 0.3533 0.063 Uiso 1 1 calc R U
C59 C 0.5778(3) 0.61559(17) 0.6502(2) 0.0332(10) Uani 1 1 d . .
H59A H 0.6084 0.6547 0.6496 0.050 Uiso 1 1 calc R U
H59B H 0.6324 0.5862 0.6530 0.050 Uiso 1 1 calc R U
H59C H 0.5344 0.6118 0.6930 0.050 Uiso 1 1 calc R U
C63 C 0.5445(3) 0.73180(14) 0.75242(19) 0.0154(7) Uani 1 1 d . .
N62 N 0.5948(2) 0.71571(12) 0.80083(15) 0.0177(7) Uani 1 1 d . .
C61 C 0.6574(3) 0.69431(18) 0.8613(2) 0.0311(10) Uani 1 1 d . .
H61A H 0.6655 0.6519 0.8568 0.047 Uiso 1 1 calc R U
H61B H 0.6244 0.7034 0.9076 0.047 Uiso 1 1 calc R U
H61C H 0.7251 0.7130 0.8608 0.047 Uiso 1 1 calc R U
C71 C 0.1490(3) 0.45315(19) 0.3176(3) 0.0425(13) Uani 1 1 d . .
C72 C 0.1630(3) 0.4404(2) 0.2456(3) 0.0438(12) Uani 1 1 d . .
H72 H 0.2133 0.4608 0.2189 0.053 Uiso 1 1 calc R U
C73 C 0.1034(3) 0.39746(19) 0.2116(2) 0.0373(11) Uani 1 1 d . .
H73 H 0.1125 0.3880 0.1614 0.045 Uiso 1 1 calc R U
C74 C 0.0307(3) 0.36870(19) 0.2517(3) 0.0390(11) Uani 1 1 d . .
H74 H -0.0102 0.3392 0.2286 0.047 Uiso 1 1 calc R U
C75 C 0.0160(3) 0.38183(19) 0.3241(2) 0.0401(11) Uani 1 1 d . .
H75 H -0.0346 0.3618 0.3510 0.048 Uiso 1 1 calc R U
C76 C 0.0756(4) 0.4243(2) 0.3568(2) 0.0388(11) Uani 1 1 d . .
F1 F 0.40896(18) 0.45580(12) 0.19155(16) 0.0581(8) Uani 1 1 d . .
F2 F 0.5890(2) 0.50630(14) 0.22528(14) 0.0659(9) Uani 1 1 d . .
C81 C 0.5373(3) 0.52436(19) 0.1645(2) 0.0326(10) Uani 1 1 d . .
C82 C 0.5756(3) 0.56719(18) 0.1211(2) 0.0332(10) Uani 1 1 d . .
H82 H 0.6394 0.5854 0.1334 0.040 Uiso 1 1 calc R U
C83 C 0.5197(3) 0.5835(2) 0.0593(3) 0.0432(12) Uani 1 1 d . .
H83 H 0.5445 0.6138 0.0288 0.052 Uiso 1 1 calc R U
C84 C 0.4281(3) 0.5562(2) 0.0410(2) 0.0415(12) Uani 1 1 d . .
H84 H 0.3905 0.5677 -0.0021 0.050 Uiso 1 1 calc R U
C85 C 0.3906(3) 0.51255(18) 0.0846(2) 0.0324(10) Uani 1 1 d . .
H85 H 0.3281 0.4932 0.0718 0.039 Uiso 1 1 calc R U
C86 C 0.4451(3) 0.49787(17) 0.1465(2) 0.0293(9) Uani 1 1 d . .
F3 F 0.2066(2) 0.49506(13) 0.35087(18) 0.0721(10) Uani 1 1 d . .
F4 F 0.0638(2) 0.43917(13) 0.42789(16) 0.0719(9) Uani 1 1 d . .

loop_
_atom_site_aniso_label
_atom_site_aniso_U_11
_atom_site_aniso_U_22
_atom_site_aniso_U_33
_atom_site_aniso_U_23
_atom_site_aniso_U_13
_atom_site_aniso_U_12
Pt1 0.00990(7) 0.00801(7) 0.01049(7) 0.00148(5) -0.00088(5) -0.00005(5)
In1 0.01323(12) 0.01264(13) 0.01393(12) 0.00157(9) -0.00445(9) -0.00119(9)
Br2 0.0295(2) 0.0197(2) 0.01925(19) -0.00473(15) -0.00339(15) 0.00181(15)
Br3 0.0180(2) 0.0316(2) 0.0319(2) 0.00599(17) -0.00494(16) -0.00683(15)
Br1 0.01872(18) 0.01421(18) 0.02151(19) 0.00025(14) -0.00622(14) 0.00158(13)
P1 0.0095(4) 0.0098(4) 0.0110(4) 0.0011(3) -0.0011(3) -0.0004(3)
C1 0.0094(16) 0.0119(17) 0.0115(16) -0.0004(13) -0.0003(13) -0.0011(13)
C2 0.0193(18) 0.0162(19) 0.0137(17) 0.0005(14) 0.0015(14) 0.0028(14)
C3 0.024(2) 0.021(2) 0.0129(18) 0.0001(14) 0.0057(14) 0.0056(15)
C4 0.0206(19) 0.030(2) 0.0149(18) 0.0071(16) 0.0061(15) -0.0016(16)
C6 0.0219(19) 0.0121(18) 0.0149(18) 0.0012(14) 0.0020(14) -0.0042(14)
C5 0.035(2) 0.017(2) 0.0149(19) 0.0057(15) 0.0042(16) -0.0009(16)
C11 0.0143(18) 0.020(2) 0.024(2) 0.0090(15) -0.0029(15) -0.0001(14)
C12 0.024(2) 0.055(3) 0.019(2) 0.0067(19) 0.0045(16) 0.0205(19)
C13 0.0375(18) 0.0572(19) 0.0431(19) 0.0075(16) -0.0012(16) 0.0141(15)
C14 0.0340(16) 0.0635(18) 0.0439(17) 0.0159(15) -0.0057(14) 0.0015(14)
C15 0.0301(17) 0.0524(19) 0.0437(18) 0.0170(16) -0.0107(15) -0.0112(15)
C16 0.028(2) 0.052(3) 0.058(3) 0.026(2) -0.020(2) -0.016(2)
C21 0.0152(17) 0.0090(17) 0.0151(17) -0.0030(13) 0.0021(13) -0.0046(13)
C22 0.0205(19) 0.0138(19) 0.0188(18) -0.0023(14) 0.0014(15) 0.0023(14)
C23 0.028(2) 0.015(2) 0.027(2) -0.0016(16) 0.0068(16) 0.0081(15)
C24 0.044(2) 0.016(2) 0.032(2) -0.0004(17) 0.0188(19) 0.0090(17)
C25 0.045(2) 0.016(2) 0.018(2) -0.0003(15) 0.0116(17) -0.0011(17)
C26 0.0240(19) 0.0135(19) 0.0191(19) -0.0005(14) 0.0056(15) 0.0009(15)
C31 0.0132(17) 0.0122(18) 0.0135(17) 0.0009(13) -0.0009(13) -0.0003(13)
N32 0.0180(16) 0.0143(16) 0.0193(16) 0.0017(12) 0.0008(12) -0.0031(12)
C33 0.025(2) 0.024(2) 0.028(2) 0.0040(17) 0.0060(17) -0.0153(16)
C34 0.030(2) 0.017(2) 0.027(2) 0.0014(16) 0.0060(17) -0.0143(16)
N35 0.0210(16) 0.0107(15) 0.0190(16) 0.0026(12) 0.0025(12) -0.0035(12)
C41 0.0153(18) 0.0170(19) 0.0178(18) 0.0005(14) 0.0098(14) -0.0090(14)
C42 0.020(2) 0.018(2) 0.026(2) 0.0021(16) 0.0114(16) -0.0054(15)
C43 0.029(2) 0.019(2) 0.032(2) -0.0007(17) 0.0148(17) -0.0030(16)
C44 0.039(2) 0.027(2) 0.024(2) -0.0019(17) 0.0137(18) -0.0137(18)
C45 0.030(2) 0.037(3) 0.021(2) 0.0070(18) 0.0009(17) -0.0098(18)
C46 0.0185(19) 0.026(2) 0.0204(19) 0.0077(16) 0.0038(15) -0.0053(15)
C47 0.019(2) 0.022(2) 0.040(2) 0.0008(18) 0.0035(17) 0.0045(16)
C48 0.077(3) 0.045(3) 0.026(2) -0.007(2) 0.013(2) -0.019(3)
C49 0.025(2) 0.028(2) 0.031(2) 0.0107(17) 0.0048(17) -0.0009(17)
C51 0.029(2) 0.0079(18) 0.0197(19) 0.0014(14) 0.0056(15) -0.0029(14)
C52 0.032(2) 0.0067(18) 0.022(2) -0.0031(14) 0.0047(16) -0.0064(15)
C53 0.047(3) 0.012(2) 0.025(2) -0.0004(16) 0.0006(18) -0.0027(17)
C54 0.051(3) 0.0065(19) 0.030(2) -0.0004(16) 0.0124(19) 0.0022(17)
C55 0.028(2) 0.011(2) 0.039(2) -0.0019(17) 0.0074(18) 0.0018(15)
C56 0.025(2) 0.0096(19) 0.028(2) -0.0007(15) 0.0041(16) -0.0003(15)
C57 0.035(2) 0.032(3) 0.039(3) -0.0129(19) -0.010(2) -0.0052(19)
C58 0.062(3) 0.028(3) 0.036(3) -0.011(2) 0.019(2) 0.004(2)
C59 0.028(2) 0.030(2) 0.041(3) -0.0067(19) -0.0028(19) 0.0107(18)
C63 0.0159(18) 0.0102(18) 0.0203(19) -0.0005(14) 0.0016(15) -0.0036(14)
N62 0.0204(16) 0.0179(17) 0.0144(15) 0.0029(12) -0.0073(13) -0.0052(12)
C61 0.032(2) 0.041(3) 0.019(2) 0.0121(18) -0.0168(17) -0.0039(19)
C71 0.029(2) 0.031(3) 0.066(4) -0.017(2) -0.020(2) 0.014(2)
C72 0.024(2) 0.039(3) 0.067(4) -0.001(2) 0.000(2) 0.007(2)
C73 0.031(2) 0.048(3) 0.033(2) -0.007(2) -0.0045(19) 0.014(2)
C74 0.037(3) 0.032(3) 0.048(3) 0.001(2) -0.011(2) 0.005(2)
C75 0.044(3) 0.035(3) 0.042(3) 0.013(2) -0.003(2) 0.006(2)
C76 0.052(3) 0.037(3) 0.026(2) -0.004(2) -0.007(2) 0.025(2)
F1 0.0408(15) 0.0541(18) 0.080(2) 0.0453(16) 0.0200(14) 0.0102(13)
F2 0.0507(17) 0.112(3) 0.0342(16) 0.0146(16) -0.0062(13) 0.0143(16)
C81 0.033(2) 0.044(3) 0.021(2) 0.0024(19) -0.0017(18) 0.013(2)
C82 0.026(2) 0.034(3) 0.041(3) -0.008(2) 0.0042(19) -0.0033(18)
C83 0.033(3) 0.044(3) 0.053(3) 0.022(2) 0.011(2) 0.002(2)
C84 0.023(2) 0.063(3) 0.039(3) 0.022(2) 0.0014(19) 0.003(2)
C85 0.020(2) 0.035(3) 0.042(3) -0.001(2) 0.0038(18) 0.0039(18)
C86 0.028(2) 0.022(2) 0.039(3) 0.0093(18) 0.0142(18) 0.0090(17)
F3 0.0557(18) 0.055(2) 0.103(3) -0.0302(18) -0.0266(17) 0.0010(15)
F4 0.113(3) 0.062(2) 0.0399(18) -0.0057(15) -0.0102(17) 0.0314(18)

loop_
_atom_type_symbol
_atom_type_description
_atom_type_scat_dispersion_real
_atom_type_scat_dispersion_imag
_atom_type_scat_source
C C 0.0033 0.0016 'International Tables Vol C Tables 4.2.6.8 and 6.1.1.4'
H H 0.0000 0.0000 'International Tables Vol C Tables 4.2.6.8 and 6.1.1.4'
N N 0.0061 0.0033 'International Tables Vol C Tables 4.2.6.8 and 6.1.1.4'
F F 0.0171 0.0103 'International Tables Vol C Tables 4.2.6.8 and 6.1.1.4'
P P 0.1023 0.0942 'International Tables Vol C Tables 4.2.6.8 and 6.1.1.4'
Br Br -0.2901 2.4595 'International Tables Vol C Tables 4.2.6.8 and 6.1.1.4'
In In -0.7276 1.3100 'International Tables Vol C Tables 4.2.6.8 and 6.1.1.4'
Pt Pt -1.7033 8.3905 'International Tables Vol C Tables 4.2.6.8 and 6.1.1.4'

loop_
_geom_angle_atom_site_label_1
_geom_angle_atom_site_label_2
_geom_angle_atom_site_label_3
_geom_angle
C63 Pt1 C31 89.93(12)
C63 Pt1 P1 89.41(9)
C31 Pt1 P1 176.06(9)
C63 Pt1 In1 175.04(9)
C31 Pt1 In1 85.33(8)
P1 Pt1 In1 95.42(2)
Br2 In1 Br3 103.319(14)
Br2 In1 Pt1 115.418(13)
Br3 In1 Pt1 118.114(13)
Br2 In1 Br1 96.658(14)
Br3 In1 Br1 92.242(13)
Pt1 In1 Br1 126.284(12)
C1 P1 C21 107.50(15)
C1 P1 C11 109.16(15)
C21 P1 C11 101.90(15)
C1 P1 Pt1 115.88(10)
C21 P1 Pt1 109.74(11)
C11 P1 Pt1 111.66(11)
C6 C1 C2 109.5(3)
C6 C1 P1 118.2(2)
C2 C1 P1 112.3(2)
C6 C1 H1 105.2
C2 C1 H1 105.2
P1 C1 H1 105.2
C3 C2 C1 110.9(3)
C3 C2 H2A 109.5
C1 C2 H2A 109.5
C3 C2 H2B 109.5
C1 C2 H2B 109.5
H2A C2 H2B 108.1
C2 C3 C4 110.5(3)
C2 C3 H3A 109.5
C4 C3 H3A 109.5
C2 C3 H3B 109.5
C4 C3 H3B 109.5
H3A C3 H3B 108.1
C5 C4 C3 112.1(3)
C5 C4 H4A 109.2
C3 C4 H4A 109.2
C5 C4 H4B 109.2
C3 C4 H4B 109.2
H4A C4 H4B 107.9
C1 C6 C5 110.4(3)
C1 C6 H6A 109.6
C5 C6 H6A 109.6
C1 C6 H6B 109.6
C5 C6 H6B 109.6
H6A C6 H6B 108.1
C4 C5 C6 110.0(3)
C12 C11 C16 111.9(3)
C12 C11 P1 113.8(2)
C16 C11 P1 117.8(3)
C12 C11 H11 103.8
C16 C11 H11 103.8
P1 C11 H11 103.8
C11 C12 C13 109.7(3)
C11 C12 H12A 109.7
C13 C12 H12A 109.7
C11 C12 H12B 109.7
C13 C12 H12B 109.7
H12A C12 H12B 108.2
C14 C13 C12 112.9(4)
C14 C13 H13A 109.0
C12 C13 H13A 109.0
C14 C13 H13B 109.0
C12 C13 H13B 109.0
H13A C13 H13B 107.8
C13 C14 C15 113.3(4)
C13 C14 H14A 108.9
C15 C14 H14A 108.9
C13 C14 H14B 108.9
C15 C14 H14B 108.9
H14A C14 H14B 107.7
C14 C15 C16 112.4(4)
C14 C15 H15A 109.1
C16 C15 H15A 109.1
C14 C15 H15B 109.1
C16 C15 H15B 109.1
H15A C15 H15B 107.8
C11 C16 C15 109.2(3)
C11 C16 H16A 109.8
C15 C16 H16A 109.8
C11 C16 H16B 109.8
C15 C16 H16B 109.8
H16A C16 H16B 108.3
C22 C21 C26 110.6(3)
C22 C21 P1 113.1(2)
C26 C21 P1 110.3(2)
C22 C21 H21 107.5
C26 C21 H21 107.5
P1 C21 H21 107.5
C23 C22 C21 110.1(3)
C23 C22 H22A 109.6
C21 C22 H22A 109.6
C23 C22 H22B 109.6
C21 C22 H22B 109.6
H22A C22 H22B 108.2
C22 C23 C24 111.6(3)
C22 C23 H23A 109.3
C24 C23 H23A 109.3
C22 C23 H23B 109.3
C24 C23 H23B 109.3
H23A C23 H23B 108.0
C25 C24 C23 111.5(3)
C25 C24 H24A 109.3
C23 C24 H24A 109.3
C25 C24 H24B 109.3
C23 C24 H24B 109.3
H24A C24 H24B 108.0
C24 C25 C26 111.7(3)
C24 C25 H25A 109.3
C26 C25 H25A 109.3
C24 C25 H25B 109.3
C26 C25 H25B 109.3
H25A C25 H25B 107.9
C25 C26 C21 111.4(3)
C25 C26 H26A 109.4
C21 C26 H26A 109.4
C25 C26 H26B 109.4
C21 C26 H26B 109.4
H26A C26 H26B 108.0
N35 C31 N32 104.6(3)
N35 C31 Pt1 132.7(2)
N32 C31 Pt1 122.6(2)
C31 N32 C33 110.2(3)
C31 N32 C41 126.2(3)
C33 N32 C41 121.7(3)
C34 C33 N32 107.5(3)
C34 C33 H33 126.3
N32 C33 H33 126.3
C33 C34 N35 107.5(3)
C33 C34 H34 126.3
N35 C34 H34 126.3
C31 N35 C34 110.3(3)
C31 N35 C51 128.4(3)
C34 N35 C51 121.1(3)
C42 C41 C46 122.1(3)
C42 C41 N32 121.0(3)
C46 C41 N32 116.8(3)
C43 C42 C41 117.7(3)
C43 C42 C47 120.3(3)
C41 C42 C47 121.9(3)
C42 C43 C44 122.3(4)
C42 C43 H43 118.9
C44 C43 H43 118.9
C45 C44 C43 117.9(4)
C45 C44 C48 121.4(4)
C43 C44 C48 120.7(4)
C46 C45 C44 122.1(4)
C46 C45 H45 118.9
C44 C45 H45 118.9
C45 C46 C41 117.8(3)
C45 C46 C49 120.4(3)
C41 C46 C49 121.8(3)
C42 C47 H47A 109.5
C42 C47 H47B 109.5
H47A C47 H47B 109.5
C42 C47 H47C 109.5
H47A C47 H47C 109.5
H47B C47 H47C 109.5
C44 C48 H48A 109.5
C44 C48 H48B 109.5
H48A C48 H48B 109.5
C44 C48 H48C 109.5
H48A C48 H48C 109.5
H48B C48 H48C 109.5
C46 C49 H49A 109.5
C46 C49 H49B 109.5
H49A C49 H49B 109.5
C46 C49 H49C 109.5
H49A C49 H49C 109.5
H49B C49 H49C 109.5
C56 C51 C52 121.7(3)
C56 C51 N35 119.8(3)
C52 C51 N35 118.1(3)
C53 C52 C51 117.0(3)
C53 C52 C57 118.7(3)
C51 C52 C57 124.3(3)
C54 C53 C52 122.9(3)
C54 C53 H53 118.5
C52 C53 H53 118.5
C53 C54 C55 117.7(4)
C53 C54 C58 121.2(4)
C55 C54 C58 121.1(4)
C54 C55 C56 122.6(4)
C54 C55 H55 118.7
C56 C55 H55 118.7
C55 C56 C51 117.9(3)
C55 C56 C59 118.3(3)
C51 C56 C59 123.7(3)
C52 C57 H57A 109.5
C52 C57 H57B 109.5
H57A C57 H57B 109.5
C52 C57 H57C 109.5
H57A C57 H57C 109.5
H57B C57 H57C 109.5
C54 C58 H58A 109.5
C54 C58 H58B 109.5
H58A C58 H58B 109.5
C54 C58 H58C 109.5
H58A C58 H58C 109.5
H58B C58 H58C 109.5
C56 C59 H59A 109.5
C56 C59 H59B 109.5
H59A C59 H59B 109.5
C56 C59 H59C 109.5
H59A C59 H59C 109.5
H59B C59 H59C 109.5
N62 C63 Pt1 177.3(3)
C63 N62 C61 178.9(4)
N62 C61 H61A 109.5
N62 C61 H61B 109.5
H61A C61 H61B 109.5
N62 C61 H61C 109.5
H61A C61 H61C 109.5
H61B C61 H61C 109.5
F3 C71 C72 119.7(5)
F3 C71 C76 119.5(5)
C72 C71 C76 120.8(4)
C71 C72 C73 119.5(5)
C71 C72 H72 120.2
C73 C72 H72 120.2
C74 C73 C72 119.0(4)
C74 C73 H73 120.5
C72 C73 H73 120.5
C75 C74 C73 121.5(4)
C75 C74 H74 119.2
C73 C74 H74 119.2
C76 C75 C74 118.7(4)
C76 C75 H75 120.6
C74 C75 H75 120.6
F4 C76 C75 121.1(5)
F4 C76 C71 118.4(4)
C75 C76 C71 120.5(4)
F2 C81 C82 121.1(4)
F2 C81 C86 118.2(4)
C82 C81 C86 120.7(4)
C81 C82 C83 118.5(4)
C81 C82 H82 120.7
C83 C82 H82 120.7
C82 C83 C84 120.5(4)
C82 C83 H83 119.7
C84 C83 H83 119.7
C85 C84 C83 120.6(4)
C85 C84 H84 119.7
C83 C84 H84 119.7
C86 C85 C84 118.3(4)
C86 C85 H85 120.8
C84 C85 H85 120.8
C85 C86 F1 119.7(4)
C85 C86 C81 121.4(4)
F1 C86 C81 118.9(4)

loop_
_geom_bond_atom_site_label_1
_geom_bond_atom_site_label_2
_geom_bond_distance
Pt1 C63 1.990(3)
Pt1 C31 2.049(3)
Pt1 P1 2.3209(8)
Pt1 In1 2.6296(3)
In1 Br2 2.5754(5)
In1 Br3 2.6171(5)
In1 Br1 2.6309(4)
P1 C1 1.834(3)
P1 C21 1.852(3)
P1 C11 1.858(3)
C1 C6 1.530(4)
C1 C2 1.538(4)
C1 H1 1.0000
C2 C3 1.519(4)
C2 H2A 0.9900
C2 H2B 0.9900
C3 C4 1.530(5)
C3 H3A 0.9900
C3 H3B 0.9900
C4 C5 1.524(5)
C4 H4A 0.9900
C4 H4B 0.9900
C6 C5 1.546(4)
C6 H6A 0.9900
C6 H6B 0.9900
C11 C12 1.524(5)
C11 C16 1.525(5)
C11 H11 1.0000
C12 C13 1.544(5)
C12 H12A 0.9900
C12 H12B 0.9900
C13 C14 1.482(6)
C13 H13A 0.9900
C13 H13B 0.9900
C14 C15 1.495(6)
C14 H14A 0.9900
C14 H14B 0.9900
C15 C16 1.546(5)
C15 H15A 0.9900
C15 H15B 0.9900
C16 H16A 0.9900
C16 H16B 0.9900
C21 C22 1.533(4)
C21 C26 1.536(4)
C21 H21 1.0000
C22 C23 1.525(4)
C22 H22A 0.9900
C22 H22B 0.9900
C23 C24 1.532(5)
C23 H23A 0.9900
C23 H23B 0.9900
C24 C25 1.520(5)
C24 H24A 0.9900
C24 H24B 0.9900
C25 C26 1.526(5)
C25 H25A 0.9900
C25 H25B 0.9900
C26 H26A 0.9900
C26 H26B 0.9900
C31 N35 1.363(4)
C31 N32 1.367(4)
N32 C33 1.389(4)
N32 C41 1.450(4)
C33 C34 1.326(5)
C33 H33 0.9500
C34 N35 1.389(4)
C34 H34 0.9500
N35 C51 1.449(4)
C41 C42 1.392(5)
C41 C46 1.401(5)
C42 C43 1.389(5)
C42 C47 1.495(5)
C43 C44 1.394(5)
C43 H43 0.9500
C44 C45 1.394(6)
C44 C48 1.503(5)
C45 C46 1.387(5)
C45 H45 0.9500
C46 C49 1.502(5)
C47 H47A 0.9800
C47 H47B 0.9800
C47 H47C 0.9800
C48 H48A 0.9800
C48 H48B 0.9800
C48 H48C 0.9800
C49 H49A 0.9800
C49 H49B 0.9800
C49 H49C 0.9800
C51 C56 1.392(5)
C51 C52 1.413(5)
C52 C53 1.391(5)
C52 C57 1.498(5)
C53 C54 1.384(5)
C53 H53 0.9500
C54 C55 1.386(5)
C54 C58 1.510(5)
C55 C56 1.387(5)
C55 H55 0.9500
C56 C59 1.507(5)
C57 H57A 0.9800
C57 H57B 0.9800
C57 H57C 0.9800
C58 H58A 0.9800
C58 H58B 0.9800
C58 H58C 0.9800
C59 H59A 0.9800
C59 H59B 0.9800
C59 H59C 0.9800
C63 N62 1.143(4)
N62 C61 1.437(4)
C61 H61A 0.9800
C61 H61B 0.9800
C61 H61C 0.9800
C71 F3 1.349(5)
C71 C72 1.362(6)
C71 C76 1.378(6)
C72 C73 1.387(6)
C72 H72 0.9500
C73 C74 1.381(6)
C73 H73 0.9500
C74 C75 1.372(6)
C74 H74 0.9500
C75 C76 1.369(6)
C75 H75 0.9500
C76 F4 1.352(5)
F1 C86 1.358(4)
F2 C81 1.343(4)
C81 C82 1.363(6)
C81 C86 1.375(5)
C82 C83 1.374(6)
C82 H82 0.9500
C83 C84 1.377(6)
C83 H83 0.9500
C84 C85 1.376(6)
C84 H84 0.9500
C85 C86 1.356(5)
C85 H85 0.9500

loop_
_geom_torsion_atom_site_label_1
_geom_torsion_atom_site_label_2
_geom_torsion_atom_site_label_3
_geom_torsion_atom_site_label_4
_geom_torsion
C21 P1 C1 C6 47.5(3)
C11 P1 C1 C6 -62.3(3)
Pt1 P1 C1 C6 170.7(2)
C21 P1 C1 C2 176.6(2)
C11 P1 C1 C2 66.8(3)
Pt1 P1 C1 C2 -60.3(2)
C6 C1 C2 C3 -58.9(3)
P1 C1 C2 C3 167.6(2)
C1 C2 C3 C4 56.8(4)
C2 C3 C4 C5 -55.6(4)
C2 C1 C6 C5 58.8(3)
P1 C1 C6 C5 -170.9(2)
C3 C4 C5 C6 55.5(4)
C1 C6 C5 C4 -57.2(4)
C1 P1 C11 C12 -70.4(3)
C21 P1 C11 C12 176.1(3)
Pt1 P1 C11 C12 59.0(3)
C1 P1 C11 C16 63.5(3)
C21 P1 C11 C16 -50.0(3)
Pt1 P1 C11 C16 -167.1(3)
C16 C11 C12 C13 56.5(4)
P1 C11 C12 C13 -166.9(3)
C11 C12 C13 C14 -53.2(5)
C12 C13 C14 C15 52.1(5)
C13 C14 C15 C16 -52.8(5)
C12 C11 C16 C15 -57.1(5)
P1 C11 C16 C15 168.1(3)
C14 C15 C16 C11 54.4(5)
C1 P1 C21 C22 55.2(3)
C11 P1 C21 C22 169.9(2)
Pt1 P1 C21 C22 -71.7(2)
C1 P1 C21 C26 179.7(2)
C11 P1 C21 C26 -65.6(2)
Pt1 P1 C21 C26 52.9(2)
C26 C21 C22 C23 57.3(4)
P1 C21 C22 C23 -178.3(2)
C21 C22 C23 C24 -56.9(4)
C22 C23 C24 C25 55.1(4)
C23 C24 C25 C26 -53.5(4)
C24 C25 C26 C21 54.4(4)
C22 C21 C26 C25 -56.4(4)
P1 C21 C26 C25 177.7(2)
N35 C31 N32 C33 -0.4(3)
Pt1 C31 N32 C33 -177.0(2)
N35 C31 N32 C41 163.7(3)
Pt1 C31 N32 C41 -12.9(4)
C31 N32 C33 C34 0.6(4)
C41 N32 C33 C34 -164.4(3)
N32 C33 C34 N35 -0.5(4)
N32 C31 N35 C34 0.1(4)
Pt1 C31 N35 C34 176.2(2)
N32 C31 N35 C51 -174.5(3)
Pt1 C31 N35 C51 1.6(5)
C33 C34 N35 C31 0.3(4)
C33 C34 N35 C51 175.4(3)
C31 N32 C41 C42 86.3(4)
C33 N32 C41 C42 -111.2(4)
C31 N32 C41 C46 -95.8(4)
C33 N32 C41 C46 66.7(4)
C46 C41 C42 C43 0.6(5)
N32 C41 C42 C43 178.4(3)
C46 C41 C42 C47 -179.0(3)
N32 C41 C42 C47 -1.3(5)
C41 C42 C43 C44 1.5(5)
C47 C42 C43 C44 -178.8(3)
C42 C43 C44 C45 -1.9(6)
C42 C43 C44 C48 178.5(4)
C43 C44 C45 C46 0.2(6)
C48 C44 C45 C46 179.8(4)
C44 C45 C46 C41 1.8(5)
C44 C45 C46 C49 -177.8(3)
C42 C41 C46 C45 -2.2(5)
N32 C41 C46 C45 179.9(3)
C42 C41 C46 C49 177.3(3)
N32 C41 C46 C49 -0.5(5)
C31 N35 C51 C56 61.7(5)
C34 N35 C51 C56 -112.5(4)
C31 N35 C51 C52 -125.5(3)
C34 N35 C51 C52 60.4(4)
C56 C51 C52 C53 -3.1(5)
N35 C51 C52 C53 -175.8(3)
C56 C51 C52 C57 175.8(3)
N35 C51 C52 C57 3.1(5)
C51 C52 C53 C54 -1.0(5)
C57 C52 C53 C54 180.0(3)
C52 C53 C54 C55 3.5(6)
C52 C53 C54 C58 -178.0(3)
C53 C54 C55 C56 -1.9(6)
C58 C54 C55 C56 179.5(3)
C54 C55 C56 C51 -2.0(5)
C54 C55 C56 C59 174.5(3)
C52 C51 C56 C55 4.5(5)
N35 C51 C56 C55 177.1(3)
C52 C51 C56 C59 -171.7(3)
N35 C51 C56 C59 0.8(5)
F3 C71 C72 C73 -179.8(4)
C76 C71 C72 C73 -0.6(6)
C71 C72 C73 C74 0.2(6)
C72 C73 C74 C75 0.2(6)
C73 C74 C75 C76 -0.3(6)
C74 C75 C76 F4 179.5(4)
C74 C75 C76 C71 0.0(6)
F3 C71 C76 F4 0.1(6)
C72 C71 C76 F4 -179.1(4)
F3 C71 C76 C75 179.7(4)
C72 C71 C76 C75 0.5(6)
F2 C81 C82 C83 179.4(4)
C86 C81 C82 C83 0.4(6)
C81 C82 C83 C84 -1.2(7)
C82 C83 C84 C85 0.5(7)
C83 C84 C85 C86 1.2(7)
C84 C85 C86 F1 178.6(4)
C84 C85 C86 C81 -2.0(6)
F2 C81 C86 C85 -177.8(4)
C82 C81 C86 C85 1.3(6)
F2 C81 C86 F1 1.7(6)
C82 C81 C86 F1 -179.3(4)
